data_4078950
loop_
_publ_author_name
'Baker, Robert W.'
'Radzey, Hanna'
'Lucas, Nigel T.'
'Turner, Peter'

_publ_section_title
;
 Stereospecific Syntheses and Structures of Planar Chiral Bidentate
 \h5:\kS-Indenyl-Sulfanyl and-Sulfinyl Complexes of Rhodium(III)
;
_journal_issue 15
_journal_name_full Organometallics
_journal_page_first 5622
_journal_paper_doi 10.1021/om300581r
_journal_volume 31
_journal_year 2012
_chemical_formula_moiety 'C21 H18 O S'
_chemical_formula_sum 'C21 H18 O S'
_chemical_formula_weight 318.41
_chemical_name_systematic
; 
(aR*,R~s~*)-1-(2-Methyl-1H-inden-3-yl)-2-(methylsulfinyl)naphthalene 
;
_space_group_IT_number 2
_symmetry_cell_setting triclinic
_symmetry_Int_Tables_number 2
_symmetry_space_group_name_Hall '-P 1'
_symmetry_space_group_name_H-M 'P -1'
_atom_sites_solution_hydrogens geom
_atom_sites_solution_primary direct
_atom_sites_solution_secondary difmap
_audit_block_code rwb07nl1
_audit_creation_method SHELXL-97
_cell_angle_alpha 95.955(1)
_cell_angle_beta 90.173(1)
_cell_angle_gamma 108.842(1)
_cell_formula_units_Z 2
_cell_length_a 7.5412(2)
_cell_length_b 10.2627(2)
_cell_length_c 11.2341(3)
_cell_measurement_reflns_used 24063
_cell_measurement_temperature 150(2)
_cell_measurement_theta_max 72.579
_cell_measurement_theta_min 5.877
_cell_volume 817.79(4)
_computing_cell_refinement 'APEX2 (Bruker, 2006)'
_computing_data_collection 'APEX2 (Bruker, 2006)'
_computing_data_reduction 'SAINT (Bruker, 2006)'
_computing_molecular_graphics 'ORTEP-3 (Farrugia, 2008)'
_computing_publication_material 'enCIFer (2011)'
_computing_structure_refinement 'SHELXL-97 (Sheldrick, 1997)'
_computing_structure_solution 'SHELXS-97 (Sheldrick, 1990)'
_diffrn_ambient_temperature 150(2)
_diffrn_crystal_treatment
;
attached with Exxon Paratone N, to a short length 
of fibre supported on a thin piece of copper wire 
inserted in a copper mounting pin.  The crystal was 
quenched in a cold nitrogen gas stream from an 
Oxford Cryosystems Cryostream. 
;
_diffrn_measured_fraction_theta_full 0.997
_diffrn_measured_fraction_theta_max 0.997
_diffrn_measurement_device_type 'Bruker FR591 X8 APEX II'
_diffrn_measurement_method 'phi and omega scans'
_diffrn_radiation_monochromator graphite
_diffrn_radiation_source 'rotating anode'
_diffrn_radiation_type MoK\a
_diffrn_radiation_wavelength 0.71073
_diffrn_reflns_av_R_equivalents 0.0216
_diffrn_reflns_av_sigmaI/netI 0.0145
_diffrn_reflns_limit_h_max 12
_diffrn_reflns_limit_h_min -12
_diffrn_reflns_limit_k_max 17
_diffrn_reflns_limit_k_min -17
_diffrn_reflns_limit_l_max 18
_diffrn_reflns_limit_l_min -18
_diffrn_reflns_number 48224
_diffrn_reflns_theta_full 36.33
_diffrn_reflns_theta_max 36.33
_diffrn_reflns_theta_min 2.86
_exptl_absorpt_coefficient_mu 0.200
_exptl_absorpt_correction_T_max 0.9783
_exptl_absorpt_correction_T_min 0.9480
_exptl_absorpt_correction_type multi-scan
_exptl_absorpt_process_details
;
SADABS  (Bruker-AXS, 2006)
;
_exptl_crystal_density_diffrn 1.293
_exptl_crystal_density_method 'not measured'
_exptl_crystal_F_000 336
_exptl_crystal_size_max 0.27
_exptl_crystal_size_mid 0.27
_exptl_crystal_size_min 0.11
_refine_diff_density_max 0.517
_refine_diff_density_min -0.400
_refine_diff_density_rms 0.054
_refine_ls_extinction_method none
_refine_ls_goodness_of_fit_ref 1.068
_refine_ls_hydrogen_treatment constr
_refine_ls_matrix_type full
_refine_ls_number_parameters 210
_refine_ls_number_reflns 7931
_refine_ls_number_restraints 0
_refine_ls_restrained_S_all 1.068
_refine_ls_R_factor_all 0.0391
_refine_ls_R_factor_gt 0.0350
_refine_ls_shift/su_max 0.000
_refine_ls_shift/su_mean 0.000
_refine_ls_structure_factor_coef Fsqd
_refine_ls_weighting_details 'calc w=1/[\s^2^(Fo^2^)+(0.0565P)^2^+0.1352P] where P=(Fo^2^+2Fc^2^)/3'
_refine_ls_weighting_scheme calc
_refine_ls_wR_factor_gt 0.1000
_refine_ls_wR_factor_ref 0.1043
_reflns_number_gt 7164
_reflns_number_total 7931
_reflns_threshold_expression >2sigma(I)
_cod_data_source_file om300581r_si_001.cif
_cod_data_source_block rac-5
_cod_depositor_comments
;
The following automatic conversions were performed:

'_symmetry_cell_setting' value 'Triclinic' changed to 'triclinic'
according to /home/saulius/struct/CIF-dictionaries/cif_core.dic
dictionary named 'cif_core.dic' version 2.4.2 from 2011-04-26.

Automatic conversion script
Id: cif_fix_values 1891 2012-01-12 08:04:46Z andrius 
;
_cod_original_cell_volume 817.79(3)
_cod_database_code 4078950

loop_
_symmetry_equiv_pos_as_xyz
'x, y, z'
'-x, -y, -z'

loop_
_atom_site_label
_atom_site_type_symbol
_atom_site_fract_x
_atom_site_fract_y
_atom_site_fract_z
_atom_site_U_iso_or_equiv
_atom_site_adp_type
_atom_site_occupancy
_atom_site_symmetry_multiplicity
_atom_site_calc_flag
_atom_site_refinement_flags
S1 S 0.40782(2) 0.128388(18) 0.059961(15) 0.02211(5) Uani 1 1 d .
O1 O 0.48874(10) 0.16702(8) -0.05805(5) 0.03664(15) Uani 1 1 d .
C1 C 0.19287(9) 0.13637(6) 0.29514(5) 0.01720(10) Uani 1 1 d .
C2 C 0.10846(9) -0.00262(6) 0.27165(6) 0.01972(10) Uani 1 1 d .
C3 C 0.14107(10) -0.07507(7) 0.37607(7) 0.02374(12) Uani 1 1 d .
H3A H 0.0209 -0.1275 0.4094 0.028 Uiso 1 1 calc R
H3B H 0.2114 -0.1393 0.3518 0.028 Uiso 1 1 calc R
C4 C 0.25472(10) 0.04256(7) 0.46533(6) 0.02160(11) Uani 1 1 d .
C5 C 0.32581(11) 0.04274(10) 0.57977(7) 0.02896(15) Uani 1 1 d .
H5 H 0.3057 -0.0418 0.6134 0.035 Uiso 1 1 calc R
C6 C 0.42724(12) 0.16903(11) 0.64463(7) 0.03128(16) Uani 1 1 d .
H6 H 0.4748 0.1703 0.7233 0.038 Uiso 1 1 calc R
C7 C 0.45917(12) 0.29311(10) 0.59470(7) 0.02922(15) Uani 1 1 d .
H7 H 0.5296 0.3780 0.6395 0.035 Uiso 1 1 calc R
C8 C 0.38869(10) 0.29418(8) 0.47937(6) 0.02364(12) Uani 1 1 d .
H8 H 0.4107 0.3787 0.4454 0.028 Uiso 1 1 calc R
C9 C 0.28535(9) 0.16801(7) 0.41563(5) 0.01841(10) Uani 1 1 d .
C10 C 0.19899(9) 0.24454(6) 0.21588(5) 0.01645(9) Uani 1 1 d .
C11 C 0.29919(9) 0.25613(6) 0.11204(5) 0.01786(10) Uani 1 1 d .
C12 C 0.31286(10) 0.36220(7) 0.03833(6) 0.02334(12) Uani 1 1 d .
H12 H 0.3803 0.3659 -0.0332 0.028 Uiso 1 1 calc R
C13 C 0.22825(11) 0.45985(8) 0.07069(7) 0.02658(13) Uani 1 1 d .
H13 H 0.2418 0.5334 0.0230 0.032 Uiso 1 1 calc R
C14 C 0.12066(10) 0.45202(7) 0.17482(7) 0.02261(12) Uani 1 1 d .
C15 C 0.02417(13) 0.54848(8) 0.20683(9) 0.03208(16) Uani 1 1 d .
H15 H 0.0369 0.6227 0.1599 0.038 Uiso 1 1 calc R
C16 C -0.08655(13) 0.53591(9) 0.30405(9) 0.03478(18) Uani 1 1 d .
H16 H -0.1512 0.6004 0.3234 0.042 Uiso 1 1 calc R
C17 C -0.10515(11) 0.42730(9) 0.37577(8) 0.02995(15) Uani 1 1 d .
H17 H -0.1835 0.4184 0.4425 0.036 Uiso 1 1 calc R
C18 C -0.01018(10) 0.33418(8) 0.34937(6) 0.02275(12) Uani 1 1 d .
H18 H -0.0213 0.2629 0.3993 0.027 Uiso 1 1 calc R
C19 C 0.10449(9) 0.34348(6) 0.24801(6) 0.01830(10) Uani 1 1 d .
C20 C 0.60429(11) 0.18189(9) 0.16554(7) 0.02609(13) Uani 1 1 d .
H20A H 0.6812 0.1216 0.1497 0.039 Uiso 1 1 calc R
H20B H 0.5588 0.1753 0.2470 0.039 Uiso 1 1 calc R
H20C H 0.6799 0.2779 0.1574 0.039 Uiso 1 1 calc R
C21 C -0.00463(11) -0.08050(8) 0.16200(7) 0.02707(14) Uani 1 1 d .
H21A H -0.0303 -0.0151 0.1123 0.041 Uiso 1 1 calc R
H21B H -0.1233 -0.1446 0.1854 0.041 Uiso 1 1 calc R
H21C H 0.0655 -0.1329 0.1163 0.041 Uiso 1 1 calc R

loop_
_atom_site_aniso_label
_atom_site_aniso_U_11
_atom_site_aniso_U_22
_atom_site_aniso_U_33
_atom_site_aniso_U_23
_atom_site_aniso_U_13
_atom_site_aniso_U_12
S1 0.02363(8) 0.02389(8) 0.01916(7) -0.00404(5) -0.00479(5) 0.01024(6)
O1 0.0434(4) 0.0582(4) 0.0166(2) -0.0001(2) 0.0018(2) 0.0293(3)
C1 0.0199(2) 0.0165(2) 0.0154(2) 0.00325(17) -0.00153(18) 0.00559(18)
C2 0.0212(3) 0.0163(2) 0.0211(3) 0.00346(19) -0.0017(2) 0.00497(19)
C3 0.0252(3) 0.0201(3) 0.0276(3) 0.0093(2) 0.0000(2) 0.0076(2)
C4 0.0220(3) 0.0262(3) 0.0198(3) 0.0090(2) 0.0012(2) 0.0103(2)
C5 0.0277(3) 0.0423(4) 0.0223(3) 0.0151(3) 0.0013(2) 0.0154(3)
C6 0.0273(3) 0.0535(5) 0.0170(3) 0.0075(3) -0.0012(2) 0.0176(3)
C7 0.0274(3) 0.0415(4) 0.0177(3) -0.0024(3) -0.0049(2) 0.0115(3)
C8 0.0254(3) 0.0261(3) 0.0179(2) 0.0001(2) -0.0035(2) 0.0070(2)
C9 0.0194(2) 0.0219(2) 0.0148(2) 0.00377(18) -0.00053(18) 0.0073(2)
C10 0.0191(2) 0.0149(2) 0.0148(2) 0.00196(16) -0.00227(17) 0.00477(18)
C11 0.0202(2) 0.0174(2) 0.0157(2) 0.00247(17) -0.00172(18) 0.00558(19)
C12 0.0256(3) 0.0235(3) 0.0207(3) 0.0084(2) 0.0007(2) 0.0058(2)
C13 0.0312(3) 0.0211(3) 0.0285(3) 0.0107(2) -0.0010(3) 0.0076(2)
C14 0.0254(3) 0.0164(2) 0.0265(3) 0.0024(2) -0.0047(2) 0.0074(2)
C15 0.0369(4) 0.0204(3) 0.0420(4) -0.0003(3) -0.0076(3) 0.0147(3)
C16 0.0343(4) 0.0288(3) 0.0437(5) -0.0101(3) -0.0077(3) 0.0180(3)
C17 0.0254(3) 0.0345(4) 0.0289(3) -0.0106(3) -0.0041(3) 0.0127(3)
C18 0.0218(3) 0.0260(3) 0.0193(3) -0.0025(2) -0.0023(2) 0.0078(2)
C19 0.0198(2) 0.0159(2) 0.0185(2) -0.00002(18) -0.00365(19) 0.00543(18)
C20 0.0239(3) 0.0332(3) 0.0220(3) -0.0005(2) -0.0053(2) 0.0116(3)
C21 0.0294(3) 0.0197(3) 0.0271(3) 0.0002(2) -0.0066(3) 0.0018(2)

loop_
_atom_type_symbol
_atom_type_description
_atom_type_scat_dispersion_real
_atom_type_scat_dispersion_imag
_atom_type_scat_source
C C 0.0033 0.0016 'International Tables Vol C Tables 4.2.6.8 and 6.1.1.4'
H H 0.0000 0.0000 'International Tables Vol C Tables 4.2.6.8 and 6.1.1.4'
O O 0.0106 0.0060 'International Tables Vol C Tables 4.2.6.8 and 6.1.1.4'
S S 0.1246 0.1234 'International Tables Vol C Tables 4.2.6.8 and 6.1.1.4'

loop_
_geom_angle_atom_site_label_1
_geom_angle_atom_site_label_2
_geom_angle_atom_site_label_3
_geom_angle
O1 S1 C20 105.46(4)
O1 S1 C11 106.23(3)
C20 S1 C11 98.42(3)
C2 C1 C9 109.34(5)
C2 C1 C10 127.70(6)
C9 C1 C10 122.96(5)
C1 C2 C21 127.80(6)
C1 C2 C3 110.24(6)
C21 C2 C3 121.95(6)
C4 C3 C2 103.34(5)
C4 C3 H3A 111.1
C2 C3 H3A 111.1
C4 C3 H3B 111.1
C2 C3 H3B 111.1
H3A C3 H3B 109.1
C5 C4 C9 120.25(7)
C5 C4 C3 130.98(7)
C9 C4 C3 108.77(5)
C4 C5 C6 119.14(7)
C4 C5 H5 120.4
C6 C5 H5 120.4
C7 C6 C5 120.52(7)
C7 C6 H6 119.7
C5 C6 H6 119.7
C6 C7 C8 120.85(8)
C6 C7 H7 119.6
C8 C7 H7 119.6
C9 C8 C7 118.41(7)
C9 C8 H8 120.8
C7 C8 H8 120.8
C8 C9 C4 120.82(6)
C8 C9 C1 130.88(6)
C4 C9 C1 108.30(6)
C11 C10 C19 118.31(5)
C11 C10 C1 121.70(5)
C19 C10 C1 119.96(5)
C10 C11 C12 122.34(6)
C10 C11 S1 120.89(5)
C12 C11 S1 116.67(5)
C13 C12 C11 119.63(6)
C13 C12 H12 120.2
C11 C12 H12 120.2
C12 C13 C14 120.64(6)
C12 C13 H13 119.7
C14 C13 H13 119.7
C13 C14 C15 121.52(7)
C13 C14 C19 119.58(6)
C15 C14 C19 118.89(7)
C16 C15 C14 121.02(8)
C16 C15 H15 119.5
C14 C15 H15 119.5
C15 C16 C17 120.26(7)
C15 C16 H16 119.9
C17 C16 H16 119.9
C18 C17 C16 120.35(8)
C18 C17 H17 119.8
C16 C17 H17 119.8
C17 C18 C19 120.76(7)
C17 C18 H18 119.6
C19 C18 H18 119.6
C18 C19 C14 118.70(6)
C18 C19 C10 121.83(6)
C14 C19 C10 119.44(6)
S1 C20 H20A 109.5
S1 C20 H20B 109.5
H20A C20 H20B 109.5
S1 C20 H20C 109.5
H20A C20 H20C 109.5
H20B C20 H20C 109.5
C2 C21 H21A 109.5
C2 C21 H21B 109.5
H21A C21 H21B 109.5
C2 C21 H21C 109.5
H21A C21 H21C 109.5
H21B C21 H21C 109.5

loop_
_geom_bond_atom_site_label_1
_geom_bond_atom_site_label_2
_geom_bond_distance
S1 O1 1.4983(7)
S1 C20 1.7978(7)
S1 C11 1.8082(6)
C1 C2 1.3579(9)
C1 C9 1.4767(9)
C1 C10 1.4832(8)
C2 C21 1.4942(10)
C2 C3 1.5122(9)
C3 C4 1.5076(11)
C3 H3A 0.9900
C3 H3B 0.9900
C4 C5 1.3910(10)
C4 C9 1.4073(9)
C5 C6 1.3986(13)
C5 H5 0.9500
C6 C7 1.3946(13)
C6 H6 0.9500
C7 C8 1.4014(10)
C7 H7 0.9500
C8 C9 1.3961(10)
C8 H8 0.9500
C10 C11 1.3863(9)
C10 C19 1.4360(9)
C11 C12 1.4130(9)
C12 C13 1.3720(11)
C12 H12 0.9500
C13 C14 1.4200(11)
C13 H13 0.9500
C14 C15 1.4254(10)
C14 C19 1.4263(9)
C15 C16 1.3681(14)
C15 H15 0.9500
C16 C17 1.4133(14)
C16 H16 0.9500
C17 C18 1.3780(10)
C17 H17 0.9500
C18 C19 1.4243(10)
C18 H18 0.9500
C20 H20A 0.9800
C20 H20B 0.9800
C20 H20C 0.9800
C21 H21A 0.9800
C21 H21B 0.9800
C21 H21C 0.9800

loop_
_geom_torsion_atom_site_label_1
_geom_torsion_atom_site_label_2
_geom_torsion_atom_site_label_3
_geom_torsion_atom_site_label_4
_geom_torsion
C9 C1 C2 C21 178.52(7)
C10 C1 C2 C21 -2.31(12)
C9 C1 C2 C3 -0.67(8)
C10 C1 C2 C3 178.50(6)
C1 C2 C3 C4 0.90(8)
C21 C2 C3 C4 -178.35(7)
C2 C3 C4 C5 178.99(7)
C2 C3 C4 C9 -0.80(7)
C9 C4 C5 C6 0.22(11)
C3 C4 C5 C6 -179.55(7)
C4 C5 C6 C7 -0.92(12)
C5 C6 C7 C8 0.76(12)
C6 C7 C8 C9 0.12(12)
C7 C8 C9 C4 -0.82(10)
C7 C8 C9 C1 179.21(7)
C5 C4 C9 C8 0.66(10)
C3 C4 C9 C8 -179.52(6)
C5 C4 C9 C1 -179.37(6)
C3 C4 C9 C1 0.45(7)
C2 C1 C9 C8 -179.90(7)
C10 C1 C9 C8 0.89(11)
C2 C1 C9 C4 0.14(8)
C10 C1 C9 C4 -179.08(6)
C2 C1 C10 C11 -68.54(9)
C9 C1 C10 C11 110.52(7)
C2 C1 C10 C19 113.48(8)
C9 C1 C10 C19 -67.46(8)
C19 C10 C11 C12 0.75(9)
C1 C10 C11 C12 -177.26(6)
C19 C10 C11 S1 -175.53(4)
C1 C10 C11 S1 6.46(8)
O1 S1 C11 C10 175.41(5)
C20 S1 C11 C10 -75.70(6)
O1 S1 C11 C12 -1.07(6)
C20 S1 C11 C12 107.82(6)
C10 C11 C12 C13 1.46(11)
S1 C11 C12 C13 177.89(6)
C11 C12 C13 C14 -2.63(11)
C12 C13 C14 C15 -176.91(7)
C12 C13 C14 C19 1.59(11)
C13 C14 C15 C16 176.74(8)
C19 C14 C15 C16 -1.77(12)
C14 C15 C16 C17 0.85(13)
C15 C16 C17 C18 0.82(13)
C16 C17 C18 C19 -1.54(11)
C17 C18 C19 C14 0.59(10)
C17 C18 C19 C10 -177.51(6)
C13 C14 C19 C18 -177.50(6)
C15 C14 C19 C18 1.04(10)
C13 C14 C19 C10 0.65(10)
C15 C14 C19 C10 179.19(6)
C11 C10 C19 C18 176.32(6)
C1 C10 C19 C18 -5.64(9)
C11 C10 C19 C14 -1.77(9)
C1 C10 C19 C14 176.27(6)
